data_7713211
loop_
_publ_author_name
'Wang, Shan-Shan'
'Liang, Yu-Jie'
'Guo, Wei'
'Yin, Yue'
'Li, Xiao-Yu'
'Xu, Quan-Qing'
'Zhu, Ai-Xin'
'Huang, Bo'

_publ_section_title
;
 A 2D flexible cobalt-MOF: reversible solid-state structural
 transformation, two-step and gate-opening adsorption behaviour and
 selective adsorption of C2H2 over CO2 and CH4
;
_journal_name_full 'Dalton Transactions'
_journal_paper_doi 10.1039/D3DT00478C
_journal_year 2023
_chemical_formula_sum 'C56 H36 Co3 N4 O12'
_chemical_formula_weight 1133.68
_space_group_crystal_system monoclinic
_space_group_IT_number 15
_space_group_name_Hall '-I 2ya'
_space_group_name_H-M_alt 'I 1 2/a 1'
_atom_sites_solution_hydrogens mixed
_audit_creation_method SHELXL-2018/3
_audit_update_record
;
2023-05-25 deposited with the CCDC.	2023-05-26 downloaded from the CCDC.
;
_cell_angle_alpha 90
_cell_angle_beta 103.654(6)
_cell_angle_gamma 90
_cell_formula_units_Z 8
_cell_length_a 22.3119(18)
_cell_length_b 24.2649(11)
_cell_length_c 22.5563(15)
_cell_measurement_reflns_used 9967
_cell_measurement_temperature 301(2)
_cell_measurement_theta_max 46.093
_cell_measurement_theta_min 2.733
_cell_volume 11866.8(14)
_computing_cell_refinement 'SAINT v8.37A (Bruker, 2015)'
_computing_data_collection 'Bruker APEX-II CCD'
_computing_data_reduction 'SAINT v8.37A (Bruker, 2015)'
_computing_molecular_graphics 'DIAMOND (Brandenburg, 1999)'
_computing_publication_material 'DIAMOND (Brandenburg, 1999)'
_computing_structure_refinement 'SHELXL-2018/3 (Sheldrick, 2018)'
_computing_structure_solution 'SHELXT 2014/5 (Sheldrick, 2014)'
_diffrn_ambient_temperature 301(2)
_diffrn_measured_fraction_theta_full 0.931
_diffrn_measured_fraction_theta_max 0.931
_diffrn_measurement_device_type 'Bruker APEX-II CCD area detector'
_diffrn_measurement_method 'phi and omega scans'
_diffrn_radiation_type CuK\a
_diffrn_radiation_wavelength 1.54178
_diffrn_reflns_av_R_equivalents 0.0962
_diffrn_reflns_av_unetI/netI 0.0832
_diffrn_reflns_Laue_measured_fraction_full 0.931
_diffrn_reflns_Laue_measured_fraction_max 0.931
_diffrn_reflns_limit_h_max 19
_diffrn_reflns_limit_h_min -20
_diffrn_reflns_limit_k_max 22
_diffrn_reflns_limit_k_min -22
_diffrn_reflns_limit_l_max 20
_diffrn_reflns_limit_l_min -20
_diffrn_reflns_number 22003
_diffrn_reflns_point_group_measured_fraction_full 0.931
_diffrn_reflns_point_group_measured_fraction_max 0.931
_diffrn_reflns_theta_full 46.055
_diffrn_reflns_theta_max 46.055
_diffrn_reflns_theta_min 2.733
_exptl_absorpt_coefficient_mu 6.984
_exptl_absorpt_correction_T_max 0.7490
_exptl_absorpt_correction_T_min 0.3793
_exptl_absorpt_correction_type multi-scan
_exptl_absorpt_process_details
;
SADABS-2016/2 (Bruker,2016/2) was used for absorption correction.
wR2(int) was 0.1516 before and 0.0948 after correction.
The Ratio of minimum to maximum transmission is 0.5064.
The \l/2 correction factor is Not present.
;
_exptl_crystal_colour blue-purple
_exptl_crystal_density_diffrn 1.269
_exptl_crystal_description block
_exptl_crystal_F_000 4616
_exptl_crystal_size_max 0.240
_exptl_crystal_size_mid 0.200
_exptl_crystal_size_min 0.200
_refine_diff_density_max 1.484
_refine_diff_density_min -0.848
_refine_diff_density_rms 0.164
_refine_ls_extinction_method none
_refine_ls_goodness_of_fit_ref 1.079
_refine_ls_hydrogen_treatment constr
_refine_ls_matrix_type full
_refine_ls_number_parameters 731
_refine_ls_number_reflns 4704
_refine_ls_number_restraints 634
_refine_ls_restrained_S_all 1.010
_refine_ls_R_factor_all 0.2276
_refine_ls_R_factor_gt 0.2126
_refine_ls_shift/su_max 0.000
_refine_ls_shift/su_mean 0.000
_refine_ls_structure_factor_coef Fsqd
_refine_ls_weighting_details 'w=1/[\s^2^(Fo^2^)+(0.0002P)^2^+3574.7434P] where P=(Fo^2^+2Fc^2^)/3'
_refine_ls_weighting_scheme calc
_refine_ls_wR_factor_gt 0.4746
_refine_ls_wR_factor_ref 0.4801
_reflns_Friedel_coverage 0.000
_reflns_number_gt 4028
_reflns_number_total 4704
_reflns_threshold_expression 'I > 2\s(I)'
_cod_data_source_file d3dt00478c2.cif
_cod_data_source_block Co-MOF-beta
_cod_depositor_comments
;
The following automatic conversions were performed:

data item '_exptl_absorpt_correction_type' value 'Multi-scan' was
changed to 'multi-scan' in accordance with the
/home/data/users/saulius/crontab/automatic-downloads/rss-feeds/RSC/lib/dictionaries/cif_core.dic
dictionary named 'cif_core.dic' version 2.4.2 last updated on
2011-04-26.

Automatic conversion script
Id: cif_fix_values 8170 2020-07-09 18:12:32Z antanas 
;
_cod_original_sg_symbol_H-M 'I 2/a'
_cod_database_code 7713211
_shelx_shelxl_version_number 2018/3
_shelx_space_group_comment
;
The symmetry employed for this shelxl refinement is uniquely defined
by the following loop, which should always be used as a source of
symmetry information in preference to the above space-group names.
They are only intended as comments.
;
_shelx_estimated_absorpt_t_min 0.285
_shelx_estimated_absorpt_t_max 0.336

loop_
_space_group_symop_operation_xyz
'x, y, z'
'-x+1/2, y, -z'
'x+1/2, y+1/2, z+1/2'
'-x+1, y+1/2, -z+1/2'
'-x, -y, -z'
'x-1/2, -y, z'
'-x+1/2, -y+1/2, -z+1/2'
'x, -y+1/2, z+1/2'

loop_
_atom_site_label
_atom_site_type_symbol
_atom_site_fract_x
_atom_site_fract_y
_atom_site_fract_z
_atom_site_U_iso_or_equiv
_atom_site_adp_type
_atom_site_occupancy
_atom_site_site_symmetry_order
_atom_site_calc_flag
_atom_site_refinement_flags_posn
_atom_site_refinement_flags_adp
_atom_site_refinement_flags_occupancy
_atom_site_disorder_assembly
_atom_site_disorder_group
Co1 Co 0.0797(2) 0.3692(2) -0.0526(2) 0.0271(16) Uani 1 1 d . . . . .
Co2 Co 0.0178(2) 0.3829(2) -0.2159(2) 0.0228(15) Uani 1 1 d . . . . .
Co3 Co 0.0240(3) -0.1615(2) -0.1301(2) 0.0310(17) Uani 1 1 d . . . . .
O1 O 0.0741(13) 0.2884(10) -0.0633(14) 0.061(8) Uani 1 1 d . . . . .
O2 O 0.0262(13) 0.3157(12) -0.1522(13) 0.065(8) Uani 1 1 d . U . . .
O3 O 0.0242(12) -0.0811(9) -0.1237(11) 0.053(8) Uani 1 1 d . . . . .
O4 O -0.0118(11) -0.0534(10) -0.2223(11) 0.044(7) Uani 1 1 d . U . . .
O5 O 0.1446(10) 0.4076(9) -0.0822(10) 0.041(7) Uani 1 1 d . U . . .
O6 O 0.1092(11) 0.4062(10) -0.1831(11) 0.043(7) Uani 1 1 d . U . . .
O7 O -0.0018(10) 0.4071(9) -0.0625(10) 0.035(6) Uani 1 1 d . U . . .
O8 O -0.0147(10) 0.4366(9) -0.1596(10) 0.033(6) Uani 1 1 d . U . . .
O9 O 0.0579(11) 0.2976(10) -0.3622(11) 0.049(7) Uani 1 1 d . U . . .
O10 O 0.0463(10) 0.3258(9) -0.2740(10) 0.033(6) Uani 1 1 d . U . . .
O11 O -0.0898(10) 0.3105(9) -0.3332(10) 0.035(6) Uani 1 1 d . U . . .
O12 O -0.0749(12) 0.3605(12) -0.2495(12) 0.067(9) Uani 1 1 d . . . . .
N1 N 0.1033(15) 0.3744(13) 0.0410(15) 0.052(9) Uani 1 1 d . U . . .
N2 N 0.0764(13) 0.3925(12) 0.1283(13) 0.038(8) Uani 1 1 d . U . . .
N3 N -0.4426(14) 0.1796(13) -0.0410(15) 0.052(9) Uani 1 1 d . U . . .
N4 N -0.4120(15) 0.2223(14) 0.0458(14) 0.054(9) Uani 1 1 d . U . . .
C1 C 0.0426(18) 0.2791(16) -0.1144(19) 0.038(10) Uani 1 1 d . U . . .
C2 C 0.0280(16) 0.2199(14) -0.1371(16) 0.031(9) Uani 1 1 d . U . . .
C3 C -0.0092(16) 0.2081(15) -0.1899(16) 0.035(10) Uani 1 1 d . U . . .
H3 H -0.027631 0.236201 -0.215939 0.042 Uiso 1 1 calc R U . . .
C4 C -0.0207(19) 0.1537(17) -0.2066(19) 0.060(12) Uani 1 1 d . U . . .
H4 H -0.044197 0.145949 -0.245610 0.072 Uiso 1 1 calc R U . . .
C5 C 0.0009(14) 0.1105(13) -0.1682(14) 0.023(8) Uani 1 1 d . U . . .
C6 C -0.0089(18) 0.0555(15) -0.1838(17) 0.046(11) Uani 1 1 d . U . . .
H6 H -0.033020 0.048101 -0.222549 0.056 Uiso 1 1 calc R U . . .
C7 C 0.0131(16) 0.0107(11) -0.1483(15) 0.033(9) Uani 1 1 d D U . . .
C8 C 0.043(2) 0.0257(19) -0.091(2) 0.077(14) Uani 1 1 d . U . . .
H8 H 0.057636 -0.002958 -0.063994 0.092 Uiso 1 1 calc R U . . .
C9 C 0.056(2) 0.080(2) -0.067(2) 0.098(17) Uani 1 1 d . U . . .
H9 H 0.075942 0.086852 -0.026641 0.117 Uiso 1 1 calc R U . . .
C10 C 0.0362(17) 0.1233(15) -0.1099(16) 0.041(10) Uani 1 1 d . U . . .
C11 C 0.0479(19) 0.1811(17) -0.0935(19) 0.057(12) Uani 1 1 d . U . . .
H11 H 0.068487 0.191162 -0.054169 0.069 Uiso 1 1 calc R U . . .
C12 C 0.0068(14) -0.0472(11) -0.1676(15) 0.016(8) Uani 1 1 d D U . . .
C13 C 0.1464(13) 0.4175(13) -0.1361(16) 0.026(9) Uani 1 1 d D U . . .
C14 C 0.2035(13) 0.4454(13) -0.1422(14) 0.025(9) Uani 1 1 d D U . . .
C15 C 0.2149(16) 0.4588(14) -0.1993(15) 0.034(10) Uani 1 1 d . U . . .
H15A H 0.184796 0.450479 -0.234375 0.040 Uiso 1 1 calc R U . . .
C16 C 0.2688(15) 0.4837(14) -0.2055(15) 0.031(9) Uani 1 1 d . U . . .
H16 H 0.276437 0.490150 -0.243673 0.038 Uiso 1 1 calc R U . . .
C17 C 0.3127(14) 0.4993(13) -0.1503(14) 0.023(9) Uani 1 1 d . U . . .
C18 C 0.3670(14) 0.5265(12) -0.1571(14) 0.022(8) Uani 1 1 d . U . . .
H18A H 0.372599 0.534231 -0.195780 0.026 Uiso 1 1 calc R U . . .
C19 C 0.4701(12) 0.5665(12) -0.1128(14) 0.015(8) Uani 1 1 d D U . . .
C20 C 0.4004(15) 0.5328(13) -0.0480(15) 0.032(9) Uani 1 1 d . U . . .
H20A H 0.429097 0.543695 -0.012980 0.038 Uiso 1 1 calc R U . . .
C21 C 0.3465(16) 0.5078(14) -0.0432(16) 0.038(10) Uani 1 1 d . U . . .
H21 H 0.339740 0.502208 -0.004495 0.046 Uiso 1 1 calc R U . . .
C22 C 0.3014(14) 0.4906(13) -0.0935(14) 0.022(8) Uani 1 1 d . U . . .
C23 C 0.2467(13) 0.4628(12) -0.0927(14) 0.016(8) Uani 1 1 d . U . . .
H23A H 0.239240 0.455493 -0.054571 0.019 Uiso 1 1 calc R U . . .
C24 C 0.4120(12) 0.5417(12) -0.1054(14) 0.021(8) Uani 1 1 d D U . . .
C25 C 0.0776(15) 0.3043(13) -0.3069(16) 0.027(9) Uani 1 1 d . U . . .
C26 C 0.1397(15) 0.2839(13) -0.2759(15) 0.026(9) Uani 1 1 d . U . . .
C27 C 0.1599(18) 0.2825(15) -0.2130(17) 0.046(11) Uani 1 1 d . U . . .
H27 H 0.133416 0.294977 -0.189691 0.056 Uiso 1 1 calc R U . . .
C28 C 0.217(2) 0.2636(17) -0.184(2) 0.063(13) Uani 1 1 d . U . . .
H28 H 0.227795 0.261643 -0.141327 0.075 Uiso 1 1 calc R U . . .
C29 C 0.1805(17) 0.2716(15) -0.3083(17) 0.042(10) Uani 1 1 d . U . . .
H29 H 0.168854 0.275096 -0.350542 0.051 Uiso 1 1 d R U . . .
C30 C 0.2590(15) 0.2470(13) -0.2191(13) 0.025(9) Uani 1 1 d . U . . .
C31 C -0.1024(16) 0.3269(14) -0.2867(17) 0.026(9) Uani 1 1 d . U . . .
C32 C -0.1640(18) 0.3047(16) -0.2756(17) 0.045(11) Uani 1 1 d . U . . .
C33 C -0.1704(16) 0.2516(14) -0.2628(15) 0.033(9) Uani 1 1 d . U . . .
H33 H -0.137908 0.227278 -0.261606 0.040 Uiso 1 1 calc R U . . .
C34 C -0.2265(14) 0.2319(13) -0.2510(14) 0.026(9) Uani 1 1 d . U . . .
C35 C -0.234(2) 0.1755(19) -0.2384(19) 0.069(13) Uani 1 1 d . U . . .
H35 H -0.203322 0.150103 -0.238979 0.083 Uiso 1 1 d R U . . .
C36 C -0.210(2) 0.342(2) -0.274(2) 0.074(14) Uani 1 1 d . U . . .
H36 H -0.204752 0.378970 -0.282090 0.089 Uiso 1 1 d R U . . .
C37 C 0.0633(18) 0.3980(16) 0.0666(17) 0.046(11) Uani 1 1 d . U . . .
H37 H 0.028962 0.416919 0.044598 0.055 Uiso 1 1 calc R U . . .
C38 C 0.1467(15) 0.3531(13) 0.0874(15) 0.028(9) Uani 1 1 d . U . . .
H38 H 0.181408 0.333187 0.084036 0.034 Uiso 1 1 calc R U . . .
C39 C 0.1308(17) 0.3655(15) 0.1375(17) 0.043(10) Uani 1 1 d . U . . .
H39 H 0.154555 0.356623 0.175992 0.052 Uiso 1 1 calc R U . . .
C40 C 0.0418(17) 0.4110(17) 0.1696(17) 0.054(12) Uani 1 1 d . U . . .
H40A H 0.042790 0.450950 0.171593 0.065 Uiso 1 1 calc R U . . .
H40B H 0.059729 0.396778 0.210064 0.065 Uiso 1 1 calc R U . . .
C41 C -0.0250(11) 0.3914(10) 0.1486(15) 0.040(10) Uani 1 1 d D U . . .
C42 C -0.0723(12) 0.4295(10) 0.1399(16) 0.045(11) Uani 1 1 d D U . . .
H42 H -0.063129 0.466845 0.144773 0.054 Uiso 1 1 calc R U . . .
C43 C -0.1332(11) 0.4124(11) 0.1241(18) 0.064(13) Uani 1 1 d D U . . .
H43 H -0.164668 0.438311 0.120086 0.077 Uiso 1 1 calc R U . . .
C44 C -0.1477(9) 0.3569(10) 0.1143(15) 0.034(9) Uani 1 1 d D U . . .
C45 C -0.1000(11) 0.3189(10) 0.1228(15) 0.035(10) Uani 1 1 d D U . . .
H45 H -0.109112 0.281556 0.117573 0.042 Uiso 1 1 calc R U . . .
C46 C -0.0390(11) 0.3357(10) 0.1391(16) 0.045(11) Uani 1 1 d D U . . .
H46A H -0.007498 0.309826 0.143628 0.054 Uiso 1 1 calc R U . . .
C47A C -0.2095(14) 0.3323(19) 0.098(3) 0.060(15) Uani 0.62(6) 1 d D U P A 1
C48A C -0.2197(17) 0.2756(19) 0.092(3) 0.059(15) Uani 0.62(6) 1 d D U P A 1
H48A H -0.186955 0.252090 0.090862 0.071 Uiso 0.62(6) 1 calc R U P A 1
C49A C -0.279(2) 0.2540(18) 0.086(3) 0.060(15) Uani 0.62(6) 1 d D U P A 1
H49A H -0.284889 0.216169 0.082419 0.072 Uiso 0.62(6) 1 calc R U P A 1
C50A C -0.3279(17) 0.289(2) 0.087(4) 0.060(15) Uani 0.62(6) 1 d D U P A 1
C51A C -0.3181(17) 0.346(2) 0.093(3) 0.063(15) Uani 0.62(6) 1 d D U P A 1
H51A H -0.351021 0.369199 0.092579 0.076 Uiso 0.62(6) 1 calc R U P A 1
C52A C -0.259(2) 0.3669(16) 0.100(3) 0.063(15) Uani 0.62(6) 1 d D U P A 1
H52A H -0.252360 0.404591 0.105148 0.075 Uiso 0.62(6) 1 calc R U P A 1
C47B C -0.2127(14) 0.343(3) 0.106(3) 0.030(19) Uani 0.38(6) 1 d D U P A 2
C48B C -0.228(2) 0.299(3) 0.065(3) 0.032(18) Uani 0.38(6) 1 d D U P A 2
H48B H -0.199272 0.286107 0.044386 0.038 Uiso 0.38(6) 1 calc R U P A 2
C49B C -0.286(2) 0.274(3) 0.056(3) 0.034(19) Uani 0.38(6) 1 d D U P A 2
H49B H -0.296153 0.244863 0.027862 0.040 Uiso 0.38(6) 1 calc R U P A 2
C50B C -0.329(2) 0.292(3) 0.088(4) 0.029(19) Uani 0.38(6) 1 d D U P A 2
C51B C -0.314(2) 0.337(3) 0.128(3) 0.027(18) Uani 0.38(6) 1 d D U P A 2
H51B H -0.342634 0.349177 0.149286 0.032 Uiso 0.38(6) 1 calc R U P A 2
C52B C -0.256(2) 0.362(3) 0.137(3) 0.029(18) Uani 0.38(6) 1 d D U P A 2
H52B H -0.246989 0.392130 0.163343 0.035 Uiso 0.38(6) 1 calc R U P A 2
C53 C -0.3901(14) 0.2703(19) 0.087(2) 0.075(14) Uani 1 1 d D U . . .
H53A H -0.418411 0.300762 0.074144 0.090 Uiso 1 1 calc R U . A 1
H53B H -0.391491 0.260395 0.127964 0.090 Uiso 1 1 calc R U . A 1
C54 C -0.4365(16) 0.2258(15) -0.0107(17) 0.037(10) Uani 1 1 d . U . . .
H54 H -0.449277 0.259281 -0.029446 0.044 Uiso 1 1 calc R U . . .
C55 C -0.417(2) 0.142(2) 0.003(2) 0.077(14) Uani 1 1 d . U . . .
H55A H -0.413882 0.104535 -0.002496 0.092 Uiso 1 1 calc R U . . .
C56 C -0.395(2) 0.170(2) 0.056(2) 0.095(17) Uani 1 1 d . U . . .
H56A H -0.373184 0.155046 0.092153 0.114 Uiso 1 1 calc R U . . .

loop_
_atom_site_aniso_label
_atom_site_aniso_U_11
_atom_site_aniso_U_22
_atom_site_aniso_U_33
_atom_site_aniso_U_23
_atom_site_aniso_U_13
_atom_site_aniso_U_12
Co1 0.025(3) 0.023(3) 0.036(4) -0.003(3) 0.013(3) 0.001(3)
Co2 0.024(3) 0.029(3) 0.017(3) -0.003(3) 0.008(2) 0.000(3)
Co3 0.043(4) 0.023(3) 0.029(3) 0.003(3) 0.013(3) 0.004(3)
O1 0.07(2) 0.024(15) 0.09(2) -0.012(15) 0.013(18) 0.009(14)
O2 0.073(12) 0.059(12) 0.066(11) 0.006(9) 0.022(9) 0.009(9)
O3 0.08(2) 0.024(15) 0.049(18) -0.002(14) 0.006(15) 0.018(14)
O4 0.046(10) 0.046(10) 0.040(10) 0.000(8) 0.008(8) -0.003(8)
O5 0.040(10) 0.044(10) 0.034(10) -0.010(8) 0.001(8) -0.001(8)
O6 0.044(8) 0.044(8) 0.042(8) 0.000(5) 0.010(5) -0.003(5)
O7 0.038(10) 0.042(10) 0.030(10) 0.000(8) 0.018(8) -0.003(8)
O8 0.034(10) 0.037(10) 0.033(10) 0.000(8) 0.021(8) 0.006(8)
O9 0.051(11) 0.053(11) 0.045(11) -0.003(8) 0.012(8) 0.009(8)
O10 0.030(10) 0.037(10) 0.033(9) -0.011(8) 0.009(8) 0.000(8)
O11 0.039(10) 0.039(10) 0.029(10) -0.007(8) 0.012(8) -0.001(8)
O12 0.06(2) 0.08(2) 0.06(2) -0.048(18) 0.029(16) -0.027(17)
N1 0.048(12) 0.048(12) 0.061(12) -0.002(9) 0.012(9) 0.003(9)
N2 0.040(11) 0.038(11) 0.037(11) -0.009(9) 0.013(9) 0.003(9)
N3 0.050(12) 0.049(12) 0.058(12) 0.002(9) 0.012(9) -0.007(9)
N4 0.061(17) 0.064(17) 0.041(16) -0.013(14) 0.020(14) 0.005(15)
C1 0.041(13) 0.042(13) 0.034(13) 0.003(10) 0.013(10) 0.005(10)
C2 0.032(12) 0.030(12) 0.033(12) 0.003(9) 0.009(9) 0.006(9)
C3 0.036(17) 0.033(17) 0.035(17) 0.001(14) 0.007(14) 0.013(14)
C4 0.07(2) 0.06(2) 0.056(19) 0.007(16) 0.010(16) 0.004(16)
C5 0.025(12) 0.025(12) 0.020(12) 0.002(9) 0.007(9) 0.001(9)
C6 0.067(19) 0.042(18) 0.031(17) -0.006(15) 0.013(15) 0.001(16)
C7 0.036(13) 0.035(13) 0.026(12) 0.008(9) 0.005(9) 0.000(9)
C8 0.10(2) 0.05(2) 0.07(2) 0.000(17) 0.006(17) 0.008(17)
C9 0.12(2) 0.08(2) 0.09(2) 0.005(18) 0.013(18) 0.001(18)
C10 0.046(13) 0.040(13) 0.037(13) 0.008(10) 0.008(10) 0.000(10)
C11 0.061(15) 0.056(15) 0.054(15) 0.000(10) 0.011(10) -0.001(10)
C12 0.016(9) 0.017(9) 0.016(9) 0.001(5) 0.005(5) 0.001(5)
C13 0.027(10) 0.025(10) 0.025(10) 0.000(5) 0.004(5) 0.002(5)
C14 0.029(12) 0.027(12) 0.020(12) 0.001(9) 0.009(9) -0.002(9)
C15 0.031(13) 0.038(13) 0.031(13) -0.003(9) 0.006(9) -0.008(9)
C16 0.032(13) 0.042(13) 0.025(12) 0.008(9) 0.017(9) -0.008(9)
C17 0.022(10) 0.024(10) 0.023(10) -0.001(5) 0.006(5) -0.002(5)
C18 0.023(12) 0.024(12) 0.018(12) 0.001(9) 0.007(9) 0.003(9)
C19 0.017(9) 0.015(9) 0.013(9) -0.001(5) 0.002(5) 0.003(5)
C20 0.029(11) 0.032(11) 0.031(11) 0.000(8) 0.002(8) -0.007(8)
C21 0.041(13) 0.037(13) 0.035(13) 0.001(9) 0.009(9) -0.002(10)
C22 0.022(12) 0.028(12) 0.019(12) -0.009(9) 0.010(9) -0.003(9)
C23 0.016(9) 0.016(9) 0.016(9) 0.001(5) 0.006(5) -0.001(5)
C24 0.021(9) 0.021(9) 0.020(9) -0.001(5) 0.005(5) 0.001(5)
C25 0.027(9) 0.027(9) 0.027(9) -0.0001(11) 0.007(2) 0.0000(11)
C26 0.026(12) 0.031(12) 0.024(12) 0.001(9) 0.012(9) -0.001(9)
C27 0.048(14) 0.052(14) 0.044(14) 0.001(10) 0.021(10) 0.004(10)
C28 0.064(15) 0.068(15) 0.059(15) -0.001(10) 0.019(10) 0.001(10)
C29 0.041(13) 0.047(13) 0.040(13) -0.004(10) 0.013(10) 0.002(10)
C30 0.025(10) 0.028(10) 0.024(10) -0.002(5) 0.008(5) 0.001(5)
C31 0.031(12) 0.027(12) 0.023(12) -0.002(9) 0.009(9) 0.004(9)
C32 0.043(14) 0.045(14) 0.047(13) 0.000(10) 0.012(10) -0.003(10)
C33 0.032(13) 0.030(12) 0.037(13) 0.001(9) 0.007(9) 0.001(9)
C34 0.025(12) 0.027(12) 0.026(12) 0.002(9) 0.005(9) -0.009(9)
C35 0.066(16) 0.070(16) 0.077(16) 0.003(10) 0.024(10) 0.003(10)
C36 0.072(17) 0.075(17) 0.079(16) 0.008(10) 0.026(10) -0.007(10)
C37 0.046(14) 0.049(14) 0.042(14) -0.001(10) 0.009(10) -0.004(10)
C38 0.029(12) 0.033(12) 0.029(12) -0.006(9) 0.019(9) 0.008(9)
C39 0.047(14) 0.045(13) 0.037(13) -0.003(10) 0.010(10) 0.004(10)
C40 0.058(19) 0.064(19) 0.046(18) -0.029(15) 0.026(16) 0.006(16)
C41 0.039(13) 0.045(13) 0.038(13) 0.001(9) 0.011(9) -0.006(10)
C42 0.046(14) 0.043(13) 0.046(13) 0.005(10) 0.012(10) -0.002(10)
C43 0.063(16) 0.062(16) 0.066(15) 0.004(10) 0.014(10) -0.004(10)
C44 0.038(13) 0.035(13) 0.032(12) -0.004(9) 0.013(9) 0.002(9)
C45 0.031(13) 0.036(13) 0.038(13) -0.005(9) 0.010(9) -0.002(9)
C46 0.046(14) 0.046(14) 0.048(14) 0.000(10) 0.020(10) -0.004(10)
C47A 0.060(16) 0.059(16) 0.061(16) 0.001(9) 0.014(9) -0.001(9)
C48A 0.060(16) 0.059(16) 0.058(16) 0.001(9) 0.014(9) -0.001(9)
C49A 0.062(16) 0.060(16) 0.059(16) 0.001(9) 0.014(9) 0.002(9)
C50A 0.058(16) 0.061(16) 0.061(17) 0.001(9) 0.015(9) 0.000(9)
C51A 0.063(16) 0.062(16) 0.065(17) 0.001(9) 0.014(9) 0.000(9)
C52A 0.063(16) 0.061(16) 0.064(17) -0.001(9) 0.013(9) 0.001(9)
C47B 0.03(2) 0.03(2) 0.03(2) 0.000(9) 0.006(10) 0.000(9)
C48B 0.03(2) 0.03(2) 0.03(2) -0.001(9) 0.007(10) 0.002(9)
C49B 0.03(2) 0.03(2) 0.03(2) -0.003(9) 0.008(10) 0.002(9)
C50B 0.03(2) 0.03(2) 0.03(2) 0.000(9) 0.008(10) 0.001(9)
C51B 0.03(2) 0.03(2) 0.03(2) 0.001(9) 0.007(10) 0.000(9)
C52B 0.03(2) 0.03(2) 0.03(2) 0.001(9) 0.006(10) 0.000(9)
C53 0.074(17) 0.079(17) 0.073(17) -0.004(10) 0.019(10) 0.000(10)
C54 0.039(13) 0.036(13) 0.037(13) 0.001(10) 0.011(9) -0.004(9)
C55 0.076(17) 0.075(17) 0.080(17) -0.004(10) 0.020(10) -0.003(10)
C56 0.10(2) 0.09(2) 0.09(2) 0.005(18) 0.005(18) 0.003(19)

loop_
_atom_type_symbol
_atom_type_description
_atom_type_scat_dispersion_real
_atom_type_scat_dispersion_imag
_atom_type_scat_source
C C 0.0181 0.0091 'International Tables Vol C Tables 4.2.6.8 and 6.1.1.4'
H H 0.0000 0.0000 'International Tables Vol C Tables 4.2.6.8 and 6.1.1.4'
Co Co -2.3653 3.6143 'International Tables Vol C Tables 4.2.6.8 and 6.1.1.4'
N N 0.0311 0.0180 'International Tables Vol C Tables 4.2.6.8 and 6.1.1.4'
O O 0.0492 0.0322 'International Tables Vol C Tables 4.2.6.8 and 6.1.1.4'

loop_
_geom_angle_atom_site_label_1
_geom_angle_atom_site_label_2
_geom_angle_atom_site_label_3
_geom_angle
_geom_angle_site_symmetry_1
_geom_angle_site_symmetry_3
_geom_angle_publ_flag
O5 Co1 O1 117.2(11) . . ?
O5 Co1 O7 117.8(9) . . ?
O1 Co1 O7 114.4(10) . . ?
O5 Co1 N1 106.8(11) . . ?
O1 Co1 N1 100.4(13) . . ?
O7 Co1 N1 95.3(11) . . ?
O4 Co2 O8 88.1(9) 4_454 . ?
O4 Co2 O6 86.4(9) 4_454 . ?
O8 Co2 O6 93.8(9) . . ?
O4 Co2 O12 92.8(11) 4_454 . ?
O8 Co2 O12 85.8(9) . . ?
O6 Co2 O12 179.1(11) . . ?
O4 Co2 O10 93.1(9) 4_454 . ?
O8 Co2 O10 176.8(9) . . ?
O6 Co2 O10 89.2(9) . . ?
O12 Co2 O10 91.2(9) . . ?
O4 Co2 O2 178.5(10) 4_454 . ?
O8 Co2 O2 93.1(10) . . ?
O6 Co2 O2 92.6(10) . . ?
O12 Co2 O2 88.2(11) . . ?
O10 Co2 O2 85.7(10) . . ?
O3 Co3 O11 112.6(11) . 4_444 ?
O3 Co3 N3 98.6(12) . 6_655 ?
O11 Co3 N3 101.9(11) 4_444 6_655 ?
O3 Co3 O9 118.4(11) . 4_444 ?
O11 Co3 O9 122.4(10) 4_444 4_444 ?
N3 Co3 O9 95.3(12) 6_655 4_444 ?
O3 Co3 O10 100.7(9) . 4_444 ?
O11 Co3 O10 88.3(8) 4_444 4_444 ?
N3 Co3 O10 152.7(11) 6_655 4_444 ?
O9 Co3 O10 58.4(8) 4_444 4_444 ?
O3 Co3 C25 110.9(11) . 4_444 ?
O11 Co3 C25 108.1(10) 4_444 4_444 ?
N3 Co3 C25 124.2(13) 6_655 4_444 ?
O9 Co3 C25 29.1(9) 4_444 4_444 ?
O10 Co3 C25 29.4(9) 4_444 4_444 ?
C1 O1 Co1 108(3) . . ?
C1 O2 Co2 168(3) . . ?
C12 O3 Co3 126(2) . . ?
C12 O4 Co2 137(2) . 4_444 ?
C13 O5 Co1 128.2(19) . . ?
C13 O6 Co2 142(2) . . ?
C19 O7 Co1 123.5(17) 6_565 . ?
C19 O8 Co2 136(2) 6_565 . ?
C25 O9 Co3 97(2) . 4_454 ?
C25 O10 Co2 160(2) . . ?
C25 O10 Co3 81.6(19) . 4_454 ?
Co2 O10 Co3 104.5(9) . 4_454 ?
C31 O11 Co3 127(2) . 4_454 ?
C31 O12 Co2 135(2) . . ?
C37 N1 C38 105(3) . . ?
C37 N1 Co1 116(3) . . ?
C38 N1 Co1 137(3) . . ?
C39 N2 C37 100(3) . . ?
C39 N2 C40 132(3) . . ?
C37 N2 C40 129(3) . . ?
C54 N3 C55 102(3) . . ?
C54 N3 Co3 133(3) . 6 ?
C55 N3 Co3 125(3) . 6 ?
C54 N4 C56 106(4) . . ?
C54 N4 C53 125(4) . . ?
C56 N4 C53 127(4) . . ?
O1 C1 O2 122(4) . . ?
O1 C1 C2 121(3) . . ?
O2 C1 C2 116(4) . . ?
C3 C2 C11 122(4) . . ?
C3 C2 C1 123(3) . . ?
C11 C2 C1 114(3) . . ?
C2 C3 C4 120(3) . . ?
C2 C3 H3 120.2 . . ?
C4 C3 H3 120.2 . . ?
C5 C4 C3 123(4) . . ?
C5 C4 H4 118.6 . . ?
C3 C4 H4 118.6 . . ?
C4 C5 C6 124(3) . . ?
C4 C5 C10 117(3) . . ?
C6 C5 C10 118(3) . . ?
C7 C6 C5 127(3) . . ?
C7 C6 H6 116.4 . . ?
C5 C6 H6 116.4 . . ?
C8 C7 C6 112(3) . . ?
C8 C7 C12 122(3) . . ?
C6 C7 C12 126(3) . . ?
C7 C8 C9 128(4) . . ?
C7 C8 H8 116.0 . . ?
C9 C8 H8 116.0 . . ?
C10 C9 C8 115(4) . . ?
C10 C9 H9 122.5 . . ?
C8 C9 H9 122.5 . . ?
C5 C10 C9 119(4) . . ?
C5 C10 C11 119(3) . . ?
C9 C10 C11 122(4) . . ?
C2 C11 C10 118(4) . . ?
C2 C11 H11 120.8 . . ?
C10 C11 H11 120.8 . . ?
O4 C12 O3 133(3) . . ?
O4 C12 C7 114(3) . . ?
O3 C12 C7 113(3) . . ?
O6 C13 O5 129(3) . . ?
O6 C13 C14 117(3) . . ?
O5 C13 C14 114(3) . . ?
C23 C14 C15 116(3) . . ?
C23 C14 C13 122(3) . . ?
C15 C14 C13 122(3) . . ?
C16 C15 C14 123(3) . . ?
C16 C15 H15A 118.6 . . ?
C14 C15 H15A 118.6 . . ?
C15 C16 C17 117(3) . . ?
C15 C16 H16 121.4 . . ?
C17 C16 H16 121.4 . . ?
C22 C17 C18 121(3) . . ?
C22 C17 C16 122(3) . . ?
C18 C17 C16 117(3) . . ?
C24 C18 C17 120(3) . . ?
C24 C18 H18A 120.1 . . ?
C17 C18 H18A 120.1 . . ?
O8 C19 O7 128(2) 6_665 6_665 ?
O8 C19 C24 121(3) 6_665 . ?
O7 C19 C24 111(3) 6_665 . ?
C21 C20 C24 120(3) . . ?
C21 C20 H20A 120.0 . . ?
C24 C20 H20A 120.0 . . ?
C20 C21 C22 123(3) . . ?
C20 C21 H21 118.5 . . ?
C22 C21 H21 118.5 . . ?
C17 C22 C21 117(3) . . ?
C17 C22 C23 116(3) . . ?
C21 C22 C23 127(3) . . ?
C14 C23 C22 126(3) . . ?
C14 C23 H23A 116.9 . . ?
C22 C23 H23A 116.9 . . ?
C18 C24 C20 119(3) . . ?
C18 C24 C19 119(3) . . ?
C20 C24 C19 122(3) . . ?
O9 C25 O10 123(3) . . ?
O9 C25 C26 120(3) . . ?
O10 C25 C26 117(3) . . ?
O9 C25 Co3 54.0(17) . 4_454 ?
O10 C25 Co3 69.0(18) . 4_454 ?
C26 C25 Co3 174(3) . 4_454 ?
C29 C26 C27 117(3) . . ?
C29 C26 C25 120(3) . . ?
C27 C26 C25 122(3) . . ?
C28 C27 C26 123(4) . . ?
C28 C27 H27 118.4 . . ?
C26 C27 H27 118.4 . . ?
C27 C28 C30 119(4) . . ?
C27 C28 H28 120.5 . . ?
C30 C28 H28 120.5 . . ?
C26 C29 C30 122(3) . 7_554 ?
C26 C29 H29 118.8 . . ?
C30 C29 H29 118.8 7_554 . ?
C30 C30 C29 120(4) 7_554 7_554 ?
C30 C30 C28 118(4) 7_554 . ?
C29 C30 C28 122(3) 7_554 . ?
O11 C31 O12 129(3) . . ?
O11 C31 C32 115(3) . . ?
O12 C31 C32 116(3) . . ?
C33 C32 C36 121(4) . . ?
C33 C32 C31 121(3) . . ?
C36 C32 C31 118(4) . . ?
C32 C33 C34 121(3) . . ?
C32 C33 H33 119.7 . . ?
C34 C33 H33 119.7 . . ?
C34 C34 C35 119(4) 7_454 . ?
C34 C34 C33 120(4) 7_454 . ?
C35 C34 C33 121(3) . . ?
C36 C35 C34 119(4) 7_454 . ?
C36 C35 H35 120.0 7_454 . ?
C34 C35 H35 120.5 . . ?
C32 C36 C35 121(4) . 7_454 ?
C32 C36 H36 119.5 . . ?
C35 C36 H36 119.9 7_454 . ?
N1 C37 N2 114(4) . . ?
N1 C37 H37 123.0 . . ?
N2 C37 H37 123.0 . . ?
C39 C38 N1 107(3) . . ?
C39 C38 H38 126.5 . . ?
N1 C38 H38 126.5 . . ?
C38 C39 N2 114(3) . . ?
C38 C39 H39 123.2 . . ?
N2 C39 H39 123.2 . . ?
N2 C40 C41 110(3) . . ?
N2 C40 H40A 109.7 . . ?
C41 C40 H40A 109.7 . . ?
N2 C40 H40B 109.7 . . ?
C41 C40 H40B 109.7 . . ?
H40A C40 H40B 108.2 . . ?
C42 C41 C46 119.4(12) . . ?
C42 C41 C40 119(2) . . ?
C46 C41 C40 121(2) . . ?
C41 C42 C43 120.5(12) . . ?
C41 C42 H42 119.8 . . ?
C43 C42 H42 119.8 . . ?
C42 C43 C44 120.5(12) . . ?
C42 C43 H43 119.7 . . ?
C44 C43 H43 119.7 . . ?
C45 C44 C43 118.6(11) . . ?
C45 C44 C47B 125(3) . . ?
C43 C44 C47B 116(3) . . ?
C45 C44 C47A 114(3) . . ?
C43 C44 C47A 127(3) . . ?
C46 C45 C44 121.0(12) . . ?
C46 C45 H45 119.5 . . ?
C44 C45 H45 119.5 . . ?
C45 C46 C41 119.9(12) . . ?
C45 C46 H46A 120.1 . . ?
C41 C46 H46A 120.1 . . ?
C52A C47A C48A 119.1(12) . . ?
C52A C47A C44 117(3) . . ?
C48A C47A C44 123(3) . . ?
C49A C48A C47A 120.5(12) . . ?
C49A C48A H48A 119.8 . . ?
C47A C48A H48A 119.8 . . ?
C48A C49A C50A 120.1(12) . . ?
C48A C49A H49A 119.9 . . ?
C50A C49A H49A 119.9 . . ?
C51A C50A C49A 119.7(12) . . ?
C51A C50A C53 116(4) . . ?
C49A C50A C53 124(4) . . ?
C52A C51A C50A 120.0(12) . . ?
C52A C51A H51A 120.0 . . ?
C50A C51A H51A 120.0 . . ?
C51A C52A C47A 120.6(12) . . ?
C51A C52A H52A 119.7 . . ?
C47A C52A H52A 119.7 . . ?
C48B C47B C52B 119.6(12) . . ?
C48B C47B C44 110(4) . . ?
C52B C47B C44 130(4) . . ?
C49B C48B C47B 120.2(12) . . ?
C49B C48B H48B 119.9 . . ?
C47B C48B H48B 119.9 . . ?
C48B C49B C50B 120.0(12) . . ?
C48B C49B H49B 120.0 . . ?
C50B C49B H49B 120.0 . . ?
C49B C50B C51B 119.8(12) . . ?
C52B C51B C50B 120.0(12) . . ?
C52B C51B H51B 120.0 . . ?
C50B C51B H51B 120.0 . . ?
C51B C52B C47B 120.3(12) . . ?
C51B C52B H52B 119.8 . . ?
C47B C52B H52B 119.8 . . ?
C50A C53 N4 115(4) . . ?
C50A C53 H53A 108.6 . . ?
N4 C53 H53A 108.6 . . ?
C50A C53 H53B 108.6 . . ?
N4 C53 H53B 108.6 . . ?
H53A C53 H53B 107.6 . . ?
N4 C54 N3 116(4) . . ?
N4 C54 H54 122.0 . . ?
N3 C54 H54 122.0 . . ?
C56 C55 N3 108(5) . . ?
C56 C55 H55A 125.9 . . ?
N3 C55 H55A 125.9 . . ?
N4 C56 C55 108(5) . . ?
N4 C56 H56A 126.2 . . ?
C55 C56 H56A 126.2 . . ?

loop_
_geom_bond_atom_site_label_1
_geom_bond_atom_site_label_2
_geom_bond_distance
_geom_bond_site_symmetry_2
_geom_bond_publ_flag
Co1 O5 1.97(2) . ?
Co1 O1 1.98(2) . ?
Co1 O7 2.00(2) . ?
Co1 N1 2.05(3) . ?
Co2 O4 2.07(2) 4_454 ?
Co2 O8 2.07(2) . ?
Co2 O6 2.08(2) . ?
Co2 O12 2.10(3) . ?
Co2 O10 2.10(2) . ?
Co2 O2 2.15(3) . ?
Co3 O3 1.96(2) . ?
Co3 O11 1.97(2) 4_444 ?
Co3 N3 2.02(3) 6_655 ?
Co3 O9 2.05(2) 4_444 ?
Co3 O10 2.37(2) 4_444 ?
Co3 C25 2.51(3) 4_444 ?
O1 C1 1.22(4) . ?
O2 C1 1.23(4) . ?
O3 C12 1.27(4) . ?
O4 C12 1.22(3) . ?
O5 C13 1.25(3) . ?
O6 C13 1.21(3) . ?
O7 C19 1.33(3) 6_565 ?
O8 C19 1.19(3) 6_565 ?
O9 C25 1.23(4) . ?
O10 C25 1.25(4) . ?
O11 C31 1.21(4) . ?
O12 C31 1.23(4) . ?
N1 C37 1.30(4) . ?
N1 C38 1.35(4) . ?
N2 C39 1.35(4) . ?
N2 C37 1.36(4) . ?
N2 C40 1.42(4) . ?
N3 C54 1.30(4) . ?
N3 C55 1.37(5) . ?
N4 C54 1.27(4) . ?
N4 C56 1.33(6) . ?
N4 C53 1.49(5) . ?
C1 C2 1.53(5) . ?
C2 C3 1.31(4) . ?
C2 C11 1.36(5) . ?
C3 C4 1.38(5) . ?
C3 H3 0.9300 . ?
C4 C5 1.37(5) . ?
C4 H4 0.9300 . ?
C5 C6 1.39(5) . ?
C5 C10 1.40(4) . ?
C6 C7 1.37(5) . ?
C6 H6 0.9300 . ?
C7 C8 1.36(5) . ?
C7 C12 1.47(2) . ?
C8 C9 1.43(6) . ?
C8 H8 0.9300 . ?
C9 C10 1.42(6) . ?
C9 H9 0.9300 . ?
C10 C11 1.46(5) . ?
C11 H11 0.9300 . ?
C13 C14 1.48(2) . ?
C14 C23 1.36(4) . ?
C14 C15 1.41(4) . ?
C15 C16 1.38(4) . ?
C15 H15A 0.9300 . ?
C16 C17 1.44(4) . ?
C16 H16 0.9300 . ?
C17 C22 1.38(4) . ?
C17 C18 1.42(4) . ?
C18 C24 1.40(4) . ?
C18 H18A 0.9300 . ?
C19 C24 1.473(19) . ?
C20 C21 1.37(4) . ?
C20 C24 1.40(4) . ?
C20 H20A 0.9300 . ?
C21 C22 1.39(4) . ?
C21 H21 0.9300 . ?
C22 C23 1.40(4) . ?
C23 H23A 0.9300 . ?
C25 C26 1.48(4) . ?
C26 C29 1.33(4) . ?
C26 C27 1.38(4) . ?
C27 C28 1.36(5) . ?
C27 H27 0.9300 . ?
C28 C30 1.43(5) . ?
C28 H28 0.9300 . ?
C29 C30 1.42(5) 7_554 ?
C29 H29 0.9302 . ?
C30 C30 1.37(6) 7_554 ?
C31 C32 1.55(5) . ?
C32 C33 1.34(5) . ?
C32 C36 1.38(5) . ?
C33 C34 1.42(4) . ?
C33 H33 0.9300 . ?
C34 C34 1.38(6) 7_454 ?
C34 C35 1.42(5) . ?
C35 C36 1.39(6) 7_454 ?
C35 H35 0.9302 . ?
C36 H36 0.9301 . ?
C37 H37 0.9300 . ?
C38 C39 1.30(4) . ?
C38 H38 0.9300 . ?
C39 H39 0.9300 . ?
C40 C41 1.53(4) . ?
C40 H40A 0.9700 . ?
C40 H40B 0.9700 . ?
C41 C42 1.382(18) . ?
C41 C46 1.392(18) . ?
C42 C43 1.385(19) . ?
C42 H42 0.9300 . ?
C43 C44 1.392(18) . ?
C43 H43 0.9300 . ?
C44 C45 1.387(18) . ?
C44 C47B 1.46(2) . ?
C44 C47A 1.47(2) . ?
C45 C46 1.384(18) . ?
C45 H45 0.9300 . ?
C46 H46A 0.9300 . ?
C47A C52A 1.39(2) . ?
C47A C48A 1.40(2) . ?
C48A C49A 1.39(2) . ?
C48A H48A 0.9300 . ?
C49A C50A 1.39(2) . ?
C49A H49A 0.9300 . ?
C50A C51A 1.39(2) . ?
C50A C53 1.46(2) . ?
C51A C52A 1.39(2) . ?
C51A H51A 0.9300 . ?
C52A H52A 0.9300 . ?
C47B C48B 1.40(2) . ?
C47B C52B 1.40(2) . ?
C48B C49B 1.40(3) . ?
C48B H48B 0.9300 . ?
C49B C50B 1.40(2) . ?
C49B H49B 0.9300 . ?
C50B C51B 1.40(2) . ?
C51B C52B 1.40(3) . ?
C51B H51B 0.9300 . ?
C52B H52B 0.9300 . ?
C53 H53A 0.9700 . ?
C53 H53B 0.9700 . ?
C54 H54 0.9300 . ?
C55 C56 1.35(6) . ?
C55 H55A 0.9300 . ?
C56 H56A 0.9300 . ?

loop_
_geom_torsion_atom_site_label_1
_geom_torsion_atom_site_label_2
_geom_torsion_atom_site_label_3
_geom_torsion_atom_site_label_4
_geom_torsion
_geom_torsion_site_symmetry_1
_geom_torsion_site_symmetry_2
_geom_torsion_site_symmetry_3
_geom_torsion_site_symmetry_4
_geom_torsion_publ_flag
Co1 O1 C1 O2 9(5) . . . . ?
Co1 O1 C1 C2 -179(3) . . . . ?
Co2 O2 C1 O1 58(15) . . . . ?
Co2 O2 C1 C2 -114(13) . . . . ?
O1 C1 C2 C3 175(4) . . . . ?
O2 C1 C2 C3 -12(5) . . . . ?
O1 C1 C2 C11 6(5) . . . . ?
O2 C1 C2 C11 179(3) . . . . ?
C11 C2 C3 C4 -11(6) . . . . ?
C1 C2 C3 C4 -179(3) . . . . ?
C2 C3 C4 C5 6(6) . . . . ?
C3 C4 C5 C6 -179(4) . . . . ?
C3 C4 C5 C10 0(6) . . . . ?
C4 C5 C6 C7 178(4) . . . . ?
C10 C5 C6 C7 -1(6) . . . . ?
C5 C6 C7 C8 5(6) . . . . ?
C5 C6 C7 C12 -174(3) . . . . ?
C6 C7 C8 C9 -3(7) . . . . ?
C12 C7 C8 C9 176(4) . . . . ?
C7 C8 C9 C10 -3(8) . . . . ?
C4 C5 C10 C9 176(4) . . . . ?
C6 C5 C10 C9 -5(5) . . . . ?
C4 C5 C10 C11 0(5) . . . . ?
C6 C5 C10 C11 179(3) . . . . ?
C8 C9 C10 C5 7(6) . . . . ?
C8 C9 C10 C11 -177(4) . . . . ?
C3 C2 C11 C10 11(6) . . . . ?
C1 C2 C11 C10 180(3) . . . . ?
C5 C10 C11 C2 -5(5) . . . . ?
C9 C10 C11 C2 179(4) . . . . ?
Co2 O4 C12 O3 -10(6) 4_444 . . . ?
Co2 O4 C12 C7 167(2) 4_444 . . . ?
Co3 O3 C12 O4 -3(5) . . . . ?
Co3 O3 C12 C7 -179(2) . . . . ?
C8 C7 C12 O4 -168(4) . . . . ?
C6 C7 C12 O4 11(5) . . . . ?
C8 C7 C12 O3 10(5) . . . . ?
C6 C7 C12 O3 -171(4) . . . . ?
Co2 O6 C13 O5 17(6) . . . . ?
Co2 O6 C13 C14 -165(2) . . . . ?
Co1 O5 C13 O6 0(5) . . . . ?
Co1 O5 C13 C14 -178(2) . . . . ?
O6 C13 C14 C23 176(3) . . . . ?
O5 C13 C14 C23 -6(4) . . . . ?
O6 C13 C14 C15 0(5) . . . . ?
O5 C13 C14 C15 178(3) . . . . ?
C23 C14 C15 C16 6(5) . . . . ?
C13 C14 C15 C16 -178(3) . . . . ?
C14 C15 C16 C17 -4(5) . . . . ?
C15 C16 C17 C22 -1(5) . . . . ?
C15 C16 C17 C18 -178(3) . . . . ?
C22 C17 C18 C24 4(5) . . . . ?
C16 C17 C18 C24 -179(3) . . . . ?
C24 C20 C21 C22 0(5) . . . . ?
C18 C17 C22 C21 -2(5) . . . . ?
C16 C17 C22 C21 -179(3) . . . . ?
C18 C17 C22 C23 -179(3) . . . . ?
C16 C17 C22 C23 4(5) . . . . ?
C20 C21 C22 C17 0(5) . . . . ?
C20 C21 C22 C23 177(3) . . . . ?
C15 C14 C23 C22 -2(5) . . . . ?
C13 C14 C23 C22 -178(3) . . . . ?
C17 C22 C23 C14 -2(5) . . . . ?
C21 C22 C23 C14 -179(3) . . . . ?
C17 C18 C24 C20 -4(4) . . . . ?
C17 C18 C24 C19 176(3) . . . . ?
C21 C20 C24 C18 2(5) . . . . ?
C21 C20 C24 C19 -178(3) . . . . ?
O8 C19 C24 C18 -16(4) 6_665 . . . ?
O7 C19 C24 C18 161(3) 6_665 . . . ?
O8 C19 C24 C20 164(3) 6_665 . . . ?
O7 C19 C24 C20 -19(4) 6_665 . . . ?
Co3 O9 C25 O10 6(4) 4_454 . . . ?
Co3 O9 C25 C26 -177(3) 4_454 . . . ?
Co2 O10 C25 O9 -115(6) . . . . ?
Co3 O10 C25 O9 -5(3) 4_454 . . . ?
Co2 O10 C25 C26 68(7) . . . . ?
Co3 O10 C25 C26 178(3) 4_454 . . . ?
Co2 O10 C25 Co3 -110(6) . . . 4_454 ?
O9 C25 C26 C29 18(5) . . . . ?
O10 C25 C26 C29 -165(3) . . . . ?
O9 C25 C26 C27 -169(3) . . . . ?
O10 C25 C26 C27 7(5) . . . . ?
C29 C26 C27 C28 -7(6) . . . . ?
C25 C26 C27 C28 180(3) . . . . ?
C26 C27 C28 C30 3(6) . . . . ?
C27 C26 C29 C30 5(5) . . . 7_554 ?
C25 C26 C29 C30 179(3) . . . 7_554 ?
C27 C28 C30 C30 3(6) . . . 7_554 ?
C27 C28 C30 C29 178(4) . . . 7_554 ?
Co3 O11 C31 O12 -7(5) 4_454 . . . ?
Co3 O11 C31 C32 169(2) 4_454 . . . ?
Co2 O12 C31 O11 -33(6) . . . . ?
Co2 O12 C31 C32 151(3) . . . . ?
O11 C31 C32 C33 68(4) . . . . ?
O12 C31 C32 C33 -115(4) . . . . ?
O11 C31 C32 C36 -117(4) . . . . ?
O12 C31 C32 C36 59(5) . . . . ?
C36 C32 C33 C34 4(6) . . . . ?
C31 C32 C33 C34 178(3) . . . . ?
C32 C33 C34 C34 -4(6) . . . 7_454 ?
C32 C33 C34 C35 179(4) . . . . ?
C34 C34 C35 C36 2(6) 7_454 . . 7_454 ?
C33 C34 C35 C36 179(4) . . . 7_454 ?
C33 C32 C36 C35 -3(6) . . . 7_454 ?
C31 C32 C36 C35 -178(4) . . . 7_454 ?
C38 N1 C37 N2 -2(4) . . . . ?
Co1 N1 C37 N2 170(2) . . . . ?
C39 N2 C37 N1 3(4) . . . . ?
C40 N2 C37 N1 -177(3) . . . . ?
C37 N1 C38 C39 -1(4) . . . . ?
Co1 N1 C38 C39 -170(3) . . . . ?
N1 C38 C39 N2 3(4) . . . . ?
C37 N2 C39 C38 -4(4) . . . . ?
C40 N2 C39 C38 177(4) . . . . ?
C39 N2 C40 C41 -129(4) . . . . ?
C37 N2 C40 C41 52(5) . . . . ?
N2 C40 C41 C42 -125(4) . . . . ?
N2 C40 C41 C46 56(5) . . . . ?
C46 C41 C42 C43 2(5) . . . . ?
C40 C41 C42 C43 -176(3) . . . . ?
C41 C42 C43 C44 -3(6) . . . . ?
C42 C43 C44 C45 2(6) . . . . ?
C42 C43 C44 C47B 172(4) . . . . ?
C42 C43 C44 C47A 180(4) . . . . ?
C43 C44 C45 C46 -2(5) . . . . ?
C47B C44 C45 C46 -170(4) . . . . ?
C47A C44 C45 C46 -179(4) . . . . ?
C44 C45 C46 C41 2(5) . . . . ?
C42 C41 C46 C45 -2(5) . . . . ?
C40 C41 C46 C45 177(3) . . . . ?
C45 C44 C47A C52A 169(5) . . . . ?
C43 C44 C47A C52A -9(7) . . . . ?
C45 C44 C47A C48A 0(6) . . . . ?
C43 C44 C47A C48A -177(4) . . . . ?
C52A C47A C48A C49A 1(4) . . . . ?
C44 C47A C48A C49A 169(5) . . . . ?
C47A C48A C49A C50A 0(5) . . . . ?
C48A C49A C50A C51A 0(9) . . . . ?
C48A C49A C50A C53 -175(6) . . . . ?
C49A C50A C51A C52A -1(11) . . . . ?
C53 C50A C51A C52A 174(6) . . . . ?
C50A C51A C52A C47A 3(10) . . . . ?
C48A C47A C52A C51A -2(8) . . . . ?
C44 C47A C52A C51A -171(5) . . . . ?
C45 C44 C47B C48B -45(6) . . . . ?
C43 C44 C47B C48B 147(4) . . . . ?
C45 C44 C47B C52B 128(7) . . . . ?
C43 C44 C47B C52B -41(9) . . . . ?
C52B C47B C48B C49B -1(5) . . . . ?
C44 C47B C48B C49B 173(6) . . . . ?
C47B C48B C49B C50B -1(5) . . . . ?
C48B C49B C50B C51B 2(10) . . . . ?
C49B C50B C51B C52B -1(12) . . . . ?
C50B C51B C52B C47B -1(11) . . . . ?
C48B C47B C52B C51B 2(9) . . . . ?
C44 C47B C52B C51B -170(7) . . . . ?
C51A C50A C53 N4 145(6) . . . . ?
C49A C50A C53 N4 -40(9) . . . . ?
C54 N4 C53 C50A -85(6) . . . . ?
C56 N4 C53 C50A 75(6) . . . . ?
C56 N4 C54 N3 5(5) . . . . ?
C53 N4 C54 N3 168(3) . . . . ?
C55 N3 C54 N4 -2(5) . . . . ?
Co3 N3 C54 N4 -178(3) 6 . . . ?
C54 N3 C55 C56 -2(5) . . . . ?
Co3 N3 C55 C56 175(3) 6 . . . ?
C54 N4 C56 C55 -5(5) . . . . ?
C53 N4 C56 C55 -168(4) . . . . ?
N3 C55 C56 N4 5(6) . . . . ?
